data_7720833
loop_
_publ_author_name
'Kurjan, Jakub'
'Jend&#x17e;elovsk&#xe1;, Zuzana'
'De&#x10d;manov&#xe1;, Vikt&#xf3;ria'
'Jend&#x17e;elovsk&#xfd;, Rastislav'
'Kastratovic, Nikolina'
'Volarevic, Vladislav'
'Smolko, Luk&#xe1;&#x161;'
'Smolkov&#xe1;, Romana'
'Liteck&#xe1;, Miroslava'
'Zubrik, Anton'
'J&#xe1;ger, D&#xe1;vid'
'Varha&#x10d;, Rastislav'
'Poto&#x10d;&#x148;&#xe1;k, Ivan'

_publ_section_title
;
 Structure-bioactivity relationship in copper(II) complexes with new
 halogenated coumarin derivatives.
;
_journal_issue 15
_journal_name_full 'Dalton transactions (Cambridge, England : 2003)'
_journal_page_first 6191
_journal_page_last 6211
_journal_paper_doi 10.1039/d5dt02641e
_journal_volume 55
_journal_year 2026
_chemical_formula_moiety 'C34 H24 Cu2 F2 N6 O12'
_chemical_formula_sum 'C34 H24 Cu2 F2 N6 O12'
_chemical_formula_weight 873.67
_space_group_crystal_system monoclinic
_space_group_IT_number 14
_space_group_name_Hall '-P 2yn'
_space_group_name_H-M_alt 'P 1 21/n 1'
_atom_sites_solution_hydrogens geom
_audit_creation_method SHELXL-2018/3
_audit_update_record
;
2025-10-21 deposited with the CCDC.	2026-03-19 downloaded from the CCDC.
;
_cell_angle_alpha 90
_cell_angle_beta 106.219(3)
_cell_angle_gamma 90
_cell_formula_units_Z 2
_cell_length_a 9.2226(3)
_cell_length_b 11.4194(4)
_cell_length_c 16.1604(5)
_cell_measurement_reflns_used 6846
_cell_measurement_temperature 173(2)
_cell_measurement_theta_max 28.4420
_cell_measurement_theta_min 3.4220
_cell_volume 1634.22(10)
_computing_cell_refinement 'CrysAlisPro 1.171.38.46 (Rigaku OD, 2015)'
_computing_structure_refinement 'SHELXL-2018/3 (Sheldrick, 2018)'
_diffrn_ambient_temperature 173(2)
_diffrn_detector_area_resol_mean 8.3438
_diffrn_measured_fraction_theta_full 0.999
_diffrn_measured_fraction_theta_max 0.926
_diffrn_measurement_device_type 'Xcalibur, Sapphire2, large Be window'
_diffrn_measurement_method '\w scans'
_diffrn_radiation_type MoK\a
_diffrn_radiation_wavelength 0.71073
_diffrn_reflns_av_R_equivalents 0.0333
_diffrn_reflns_av_unetI/netI 0.0329
_diffrn_reflns_Laue_measured_fraction_full 0.999
_diffrn_reflns_Laue_measured_fraction_max 0.926
_diffrn_reflns_limit_h_max 12
_diffrn_reflns_limit_h_min -11
_diffrn_reflns_limit_k_max 14
_diffrn_reflns_limit_k_min -14
_diffrn_reflns_limit_l_max 20
_diffrn_reflns_limit_l_min -21
_diffrn_reflns_number 18451
_diffrn_reflns_point_group_measured_fraction_full 0.999
_diffrn_reflns_point_group_measured_fraction_max 0.926
_diffrn_reflns_theta_full 25.242
_diffrn_reflns_theta_max 28.792
_diffrn_reflns_theta_min 2.911
_exptl_absorpt_coefficient_mu 1.392
_exptl_absorpt_correction_T_max 1.00000
_exptl_absorpt_correction_T_min 0.83968
_exptl_absorpt_correction_type multi-scan
_exptl_crystal_colour blue
_exptl_crystal_density_diffrn 1.775
_exptl_crystal_description needle
_exptl_crystal_F_000 884
_exptl_crystal_recrystallization_method 'from the synthesis'
_exptl_crystal_size_max 0.480
_exptl_crystal_size_mid 0.171
_exptl_crystal_size_min 0.156
_refine_diff_density_max 0.431
_refine_diff_density_min -0.365
_refine_diff_density_rms 0.069
_refine_ls_extinction_method none
_refine_ls_goodness_of_fit_ref 1.027
_refine_ls_hydrogen_treatment constr
_refine_ls_matrix_type full
_refine_ls_number_parameters 254
_refine_ls_number_reflns 3941
_refine_ls_number_restraints 0
_refine_ls_restrained_S_all 1.027
_refine_ls_R_factor_all 0.0515
_refine_ls_R_factor_gt 0.0334
_refine_ls_shift/su_max 0.002
_refine_ls_shift/su_mean 0.000
_refine_ls_structure_factor_coef Fsqd
_refine_ls_weighting_details 'w=1/[\s^2^(Fo^2^)+(0.0357P)^2^+1.0619P] where P=(Fo^2^+2Fc^2^)/3'
_refine_ls_weighting_scheme calc
_refine_ls_wR_factor_gt 0.0744
_refine_ls_wR_factor_ref 0.0828
_reflns_Friedel_coverage 0.000
_reflns_number_gt 3110
_reflns_number_total 3941
_reflns_threshold_expression 'I > 2\s(I)'
_cod_data_source_file d5dt02641e2.cif
_cod_data_source_block 6
_cod_depositor_comments 'Adding full bibliography for 7720832--7720836.cif.'
_cod_original_sg_symbol_H-M 'P 21/n'
_cod_database_code 7720833
_shelx_shelxl_version_number 2018/3
_shelx_space_group_comment
;
The symmetry employed for this shelxl refinement is uniquely defined
by the following loop, which should always be used as a source of
symmetry information in preference to the above space-group names.
They are only intended as comments.
;
_shelx_estimated_absorpt_t_min 0.555
_shelx_estimated_absorpt_t_max 0.812

loop_
_space_group_symop_operation_xyz
'x, y, z'
'-x+1/2, y+1/2, -z+1/2'
'-x, -y, -z'
'x-1/2, -y-1/2, z-1/2'

loop_
_atom_site_label
_atom_site_type_symbol
_atom_site_fract_x
_atom_site_fract_y
_atom_site_fract_z
_atom_site_U_iso_or_equiv
_atom_site_adp_type
_atom_site_occupancy
_atom_site_site_symmetry_order
_atom_site_calc_flag
_atom_site_refinement_flags_posn
_atom_site_refinement_flags_adp
_atom_site_refinement_flags_occupancy
_atom_site_disorder_assembly
_atom_site_disorder_group
Cu1 Cu 0.67752(3) 0.46252(2) 0.52663(2) 0.02255(9) Uani 1 1 d . . . . .
O31 O 0.65574(18) 0.44728(13) 0.64479(9) 0.0275(3) Uani 1 1 d . . . . .
O4 O 0.50517(16) 0.36110(13) 0.49014(9) 0.0252(3) Uani 1 1 d . . . . .
F6 F 0.2145(2) 0.03357(14) 0.57006(11) 0.0564(5) Uani 1 1 d . . . . .
O1 O 0.46380(19) 0.10563(15) 0.30639(10) 0.0345(4) Uani 1 1 d . . . . .
O2 O 0.6205(2) 0.19554(17) 0.24822(12) 0.0447(5) Uani 1 1 d . . . . .
O32 O 0.7716(2) 0.28807(16) 0.62827(12) 0.0424(4) Uani 1 1 d . . . . .
N20 N 0.8387(2) 0.58055(17) 0.55252(11) 0.0256(4) Uani 1 1 d . . . . .
N13 N 0.6982(2) 0.47045(16) 0.41050(11) 0.0236(4) Uani 1 1 d . . . . .
N30 N 0.6910(2) 0.33975(17) 0.66591(12) 0.0307(4) Uani 1 1 d . . . . .
O33 O 0.6428(3) 0.29429(18) 0.72134(12) 0.0575(6) Uani 1 1 d . . . . .
C10 C 0.4145(2) 0.17727(19) 0.43564(13) 0.0233(4) Uani 1 1 d . . . . .
C3 C 0.5556(2) 0.2985(2) 0.36034(13) 0.0251(5) Uani 1 1 d . . . . .
C4 C 0.4964(2) 0.28508(19) 0.43002(13) 0.0231(4) Uani 1 1 d . . . . .
C15 C 0.8689(3) 0.6240(2) 0.48195(14) 0.0269(5) Uani 1 1 d . . . . .
C5 C 0.3541(3) 0.1553(2) 0.50430(15) 0.0292(5) Uani 1 1 d . . . . .
H5 H 0.368877 0.209240 0.550680 0.035 Uiso 1 1 calc R U . . .
C2 C 0.5513(3) 0.2019(2) 0.30153(14) 0.0307(5) Uani 1 1 d . . . . .
C11 C 0.6304(2) 0.4060(2) 0.34549(13) 0.0259(5) Uani 1 1 d . . . . .
C19 C 0.9111(3) 0.6238(2) 0.63020(15) 0.0318(5) Uani 1 1 d . . . . .
H19 H 0.889351 0.592750 0.679937 0.038 Uiso 1 1 calc R U . . .
C14 C 0.7772(3) 0.5764(2) 0.39670(15) 0.0314(5) Uani 1 1 d . . . . .
H14B H 0.703119 0.635826 0.366503 0.038 Uiso 1 1 calc R U . . .
H14A H 0.844412 0.557993 0.360191 0.038 Uiso 1 1 calc R U . . .
C9 C 0.3963(3) 0.0934(2) 0.37151(14) 0.0281(5) Uani 1 1 d . . . . .
C16 C 0.9755(3) 0.7108(2) 0.48783(16) 0.0347(5) Uani 1 1 d . . . . .
H16 H 0.998073 0.739114 0.437534 0.042 Uiso 1 1 calc R U . . .
C17 C 1.0488(3) 0.7558(2) 0.56764(17) 0.0379(6) Uani 1 1 d . . . . .
H17 H 1.121273 0.816502 0.572872 0.045 Uiso 1 1 calc R U . . .
C8 C 0.3138(3) -0.0075(2) 0.37170(16) 0.0370(6) Uani 1 1 d . . . . .
H8 H 0.300632 -0.063022 0.326395 0.044 Uiso 1 1 calc R U . . .
C18 C 1.0161(3) 0.7120(2) 0.63982(17) 0.0371(6) Uani 1 1 d . . . . .
H18 H 1.065286 0.742277 0.695340 0.045 Uiso 1 1 calc R U . . .
C7 C 0.2512(3) -0.0265(2) 0.43825(17) 0.0394(6) Uani 1 1 d . . . . .
H7 H 0.193192 -0.094979 0.439359 0.047 Uiso 1 1 calc R U . . .
C6 C 0.2736(3) 0.0552(2) 0.50354(16) 0.0354(6) Uani 1 1 d . . . . .
C12 C 0.6205(3) 0.4448(2) 0.25522(15) 0.0397(6) Uani 1 1 d . . . . .
H12C H 0.583992 0.525761 0.247137 0.060 Uiso 1 1 calc R U . . .
H12A H 0.550257 0.393779 0.214066 0.060 Uiso 1 1 calc R U . . .
H12B H 0.720601 0.440160 0.245590 0.060 Uiso 1 1 calc R U . . .

loop_
_atom_site_aniso_label
_atom_site_aniso_U_11
_atom_site_aniso_U_22
_atom_site_aniso_U_33
_atom_site_aniso_U_23
_atom_site_aniso_U_13
_atom_site_aniso_U_12
Cu1 0.02901(15) 0.02259(15) 0.01852(13) -0.00283(10) 0.01068(10) -0.00434(11)
O31 0.0379(9) 0.0245(9) 0.0229(7) -0.0023(6) 0.0129(7) -0.0015(7)
O4 0.0307(8) 0.0256(8) 0.0223(7) -0.0073(6) 0.0124(6) -0.0054(6)
F6 0.0881(13) 0.0419(10) 0.0510(10) -0.0020(8) 0.0388(9) -0.0236(9)
O1 0.0416(10) 0.0318(10) 0.0324(9) -0.0145(7) 0.0141(7) -0.0057(7)
O2 0.0483(11) 0.0518(12) 0.0429(10) -0.0238(9) 0.0275(9) -0.0096(9)
O32 0.0514(11) 0.0321(10) 0.0462(10) -0.0035(8) 0.0176(9) 0.0069(8)
N20 0.0291(10) 0.0250(10) 0.0251(9) -0.0034(7) 0.0118(8) -0.0024(8)
N13 0.0288(10) 0.0230(10) 0.0218(8) 0.0003(7) 0.0118(7) -0.0019(7)
N30 0.0402(11) 0.0279(11) 0.0242(9) 0.0000(8) 0.0093(8) -0.0093(9)
O33 0.0892(16) 0.0518(13) 0.0395(11) 0.0094(9) 0.0315(11) -0.0225(11)
C10 0.0236(11) 0.0209(11) 0.0240(10) -0.0016(8) 0.0045(9) 0.0021(8)
C3 0.0250(11) 0.0288(12) 0.0219(10) -0.0044(9) 0.0074(9) 0.0009(9)
C4 0.0227(10) 0.0237(11) 0.0214(10) -0.0035(8) 0.0036(8) 0.0013(8)
C15 0.0299(11) 0.0229(12) 0.0318(12) 0.0011(9) 0.0153(10) 0.0007(9)
C5 0.0339(12) 0.0257(12) 0.0276(11) -0.0009(9) 0.0078(9) 0.0001(9)
C2 0.0288(12) 0.0358(14) 0.0269(11) -0.0105(10) 0.0069(9) -0.0010(10)
C11 0.0271(11) 0.0328(13) 0.0200(10) -0.0026(9) 0.0100(9) 0.0020(9)
C19 0.0361(13) 0.0325(13) 0.0293(12) -0.0049(10) 0.0132(10) -0.0047(10)
C14 0.0440(14) 0.0267(12) 0.0283(12) 0.0016(9) 0.0182(10) -0.0047(10)
C9 0.0308(12) 0.0253(12) 0.0264(11) -0.0042(9) 0.0051(9) 0.0015(9)
C16 0.0358(13) 0.0322(13) 0.0410(14) 0.0035(11) 0.0187(11) -0.0053(11)
C17 0.0303(12) 0.0299(14) 0.0563(16) -0.0044(12) 0.0169(12) -0.0086(10)
C8 0.0447(15) 0.0275(13) 0.0365(13) -0.0094(10) 0.0076(11) -0.0045(11)
C18 0.0346(13) 0.0376(15) 0.0397(14) -0.0113(11) 0.0112(11) -0.0087(11)
C7 0.0492(16) 0.0226(13) 0.0448(15) 0.0013(11) 0.0105(12) -0.0085(11)
C6 0.0437(14) 0.0311(14) 0.0341(13) 0.0027(10) 0.0155(11) -0.0029(11)
C12 0.0520(16) 0.0478(17) 0.0211(11) 0.0000(11) 0.0131(11) -0.0042(13)

loop_
_atom_type_symbol
_atom_type_description
_atom_type_scat_dispersion_real
_atom_type_scat_dispersion_imag
_atom_type_scat_source
C C 0.0033 0.0016 'International Tables Vol C Tables 4.2.6.8 and 6.1.1.4'
H H 0.0000 0.0000 'International Tables Vol C Tables 4.2.6.8 and 6.1.1.4'
N N 0.0061 0.0033 'International Tables Vol C Tables 4.2.6.8 and 6.1.1.4'
O O 0.0106 0.0060 'International Tables Vol C Tables 4.2.6.8 and 6.1.1.4'
F F 0.0171 0.0103 'International Tables Vol C Tables 4.2.6.8 and 6.1.1.4'
Cu Cu 0.3201 1.2651 'International Tables Vol C Tables 4.2.6.8 and 6.1.1.4'

loop_
_geom_angle_atom_site_label_1
_geom_angle_atom_site_label_2
_geom_angle_atom_site_label_3
_geom_angle
_geom_angle_site_symmetry_1
_geom_angle_site_symmetry_3
_geom_angle_publ_flag
O4 Cu1 N13 91.58(7) . . ?
O4 Cu1 N20 172.51(7) . . ?
N13 Cu1 N20 84.32(7) . . ?
O4 Cu1 O31 86.85(6) . . ?
N13 Cu1 O31 177.63(7) . . ?
N20 Cu1 O31 97.43(7) . . ?
O4 Cu1 O32 80.32(6) . . ?
N13 Cu1 O32 123.14(7) . . ?
N20 Cu1 O32 107.17(7) . . ?
O31 Cu1 O32 54.84(6) . . ?
O4 Cu1 O4 88.76(6) . 3_666 ?
N13 Cu1 O4 95.69(6) . 3_666 ?
N20 Cu1 O4 85.42(6) . 3_666 ?
O31 Cu1 O4 86.05(5) . 3_666 ?
O32 Cu1 O4 139.63(5) . 3_666 ?
N30 O31 Cu1 104.61(12) . . ?
C4 O4 Cu1 120.64(13) . . ?
C9 O1 C2 121.53(17) . . ?
N30 O32 Cu1 78.60(12) . . ?
C19 N20 C15 119.4(2) . . ?
C19 N20 Cu1 127.03(15) . . ?
C15 N20 Cu1 113.41(15) . . ?
C11 N13 C14 119.73(18) . . ?
C11 N13 Cu1 127.17(15) . . ?
C14 N13 Cu1 111.97(13) . . ?
O33 N30 O32 123.4(2) . . ?
O33 N30 O31 118.8(2) . . ?
O32 N30 O31 117.80(18) . . ?
C9 C10 C5 118.6(2) . . ?
C9 C10 C4 119.46(19) . . ?
C5 C10 C4 121.94(19) . . ?
C4 C3 C2 120.1(2) . . ?
C4 C3 C11 122.42(19) . . ?
C2 C3 C11 117.36(18) . . ?
O4 C4 C3 125.5(2) . . ?
O4 C4 C10 116.44(18) . . ?
C3 C4 C10 118.05(19) . . ?
N20 C15 C16 121.3(2) . . ?
N20 C15 C14 116.59(19) . . ?
C16 C15 C14 122.0(2) . . ?
C6 C5 C10 118.8(2) . . ?
C6 C5 H5 120.6 . . ?
C10 C5 H5 120.6 . . ?
O2 C2 O1 115.3(2) . . ?
O2 C2 C3 126.1(2) . . ?
O1 C2 C3 118.61(19) . . ?
N13 C11 C3 119.24(19) . . ?
N13 C11 C12 120.4(2) . . ?
C3 C11 C12 120.2(2) . . ?
N20 C19 C18 121.8(2) . . ?
N20 C19 H19 119.1 . . ?
C18 C19 H19 119.1 . . ?
N13 C14 C15 109.69(18) . . ?
N13 C14 H14B 109.7 . . ?
C15 C14 H14B 109.7 . . ?
N13 C14 H14A 109.7 . . ?
C15 C14 H14A 109.7 . . ?
H14B C14 H14A 108.2 . . ?
O1 C9 C8 117.0(2) . . ?
O1 C9 C10 121.2(2) . . ?
C8 C9 C10 121.7(2) . . ?
C17 C16 C15 119.1(2) . . ?
C17 C16 H16 120.5 . . ?
C15 C16 H16 120.5 . . ?
C16 C17 C18 119.4(2) . . ?
C16 C17 H17 120.3 . . ?
C18 C17 H17 120.3 . . ?
C7 C8 C9 119.1(2) . . ?
C7 C8 H8 120.5 . . ?
C9 C8 H8 120.5 . . ?
C19 C18 C17 118.9(2) . . ?
C19 C18 H18 120.5 . . ?
C17 C18 H18 120.5 . . ?
C8 C7 C6 119.1(2) . . ?
C8 C7 H7 120.5 . . ?
C6 C7 H7 120.5 . . ?
F6 C6 C5 119.0(2) . . ?
F6 C6 C7 118.3(2) . . ?
C5 C6 C7 122.7(2) . . ?
C11 C12 H12C 109.5 . . ?
C11 C12 H12A 109.5 . . ?
H12C C12 H12A 109.5 . . ?
C11 C12 H12B 109.5 . . ?
H12C C12 H12B 109.5 . . ?
H12A C12 H12B 109.5 . . ?

loop_
_geom_bond_atom_site_label_1
_geom_bond_atom_site_label_2
_geom_bond_distance
_geom_bond_site_symmetry_2
_geom_bond_publ_flag
Cu1 O4 1.9214(15) . ?
Cu1 N13 1.9406(17) . ?
Cu1 N20 1.9632(19) . ?
Cu1 O31 1.9827(14) . ?
Cu1 O32 2.5736(19) . ?
Cu1 O4 2.5912(15) 3_666 ?
O31 N30 1.292(2) . ?
O4 C4 1.289(2) . ?
F6 C6 1.357(3) . ?
O1 C9 1.371(3) . ?
O1 C2 1.378(3) . ?
O2 C2 1.209(3) . ?
O32 N30 1.234(3) . ?
N20 C19 1.341(3) . ?
N20 C15 1.342(3) . ?
N13 C11 1.292(3) . ?
N13 C14 1.461(3) . ?
N30 O33 1.222(2) . ?
C10 C9 1.386(3) . ?
C10 C5 1.396(3) . ?
C10 C4 1.461(3) . ?
C3 C4 1.390(3) . ?
C3 C2 1.450(3) . ?
C3 C11 1.461(3) . ?
C15 C16 1.381(3) . ?
C15 C14 1.503(3) . ?
C5 C6 1.361(3) . ?
C5 H5 0.9500 . ?
C11 C12 1.503(3) . ?
C19 C18 1.376(3) . ?
C19 H19 0.9500 . ?
C14 H14B 0.9900 . ?
C14 H14A 0.9900 . ?
C9 C8 1.382(3) . ?
C16 C17 1.377(3) . ?
C16 H16 0.9500 . ?
C17 C18 1.378(3) . ?
C17 H17 0.9500 . ?
C8 C7 1.373(4) . ?
C8 H8 0.9500 . ?
C18 H18 0.9500 . ?
C7 C6 1.380(4) . ?
C7 H7 0.9500 . ?
C12 H12C 0.9800 . ?
C12 H12A 0.9800 . ?
C12 H12B 0.9800 . ?

loop_
_geom_hbond_atom_site_label_D
_geom_hbond_atom_site_label_H
_geom_hbond_atom_site_label_A
_geom_hbond_distance_DH
_geom_hbond_distance_HA
_geom_hbond_distance_DA
_geom_hbond_angle_DHA
_geom_hbond_site_symmetry_A
_geom_hbond_publ_flag
C7 H7 O32 0.95 2.52 3.161(3) 124.7 3_656 yes
C12 H12A O2 0.98 2.38 2.849(3) 108.9 . yes
C14 H14A O2 0.99 2.44 3.076(3) 121.5 2_655 yes
